data_4086504
loop_
_publ_author_name
'Nguyen, Trang T.'
'Kortman, Gregory D.'
'Hull, Kami L.'

_publ_contact_author
; 
Kami L. Hull
University of Illinois 
361 RAL, Box 23-5
600 South Mathews Avenue 
Urbana, Illinois  61801 
USA 
;
_publ_section_title
;
 Synthesis, Cycloaddition, and Cycloreversion Reactions of Mononuclear
 Titanocene--oxo Complexes
;
_journal_issue 11
_journal_name_full Organometallics
_journal_page_first 1713
_journal_paper_doi 10.1021/acs.organomet.6b00111
_journal_volume 35
_journal_year 2016
_chemical_formula_sum 'C29 H33 F6 N O Ti'
_chemical_formula_weight 573.46
_space_group_crystal_system monoclinic
_space_group_IT_number 14
_space_group_name_Hall '-P 2ybc'
_space_group_name_H-M_alt 'P 1 21/c 1'
_symmetry_space_group_name_Hall '-P 2ybc'
_symmetry_space_group_name_H-M 'P 1 21/c 1'
_atom_sites_solution_hydrogens geom
_atom_sites_solution_primary direct
_audit_creation_date 2015-09-22
_audit_creation_method
; 
Olex2 1.2 
(compiled 2015.01.26 svn.r3150 for OlexSys, GUI svn.r4998) 
;
_audit_update_record
; 
? 
;
_cell_angle_alpha 90
_cell_angle_beta 95.9403(16)
_cell_angle_gamma 90
_cell_formula_units_Z 4
_cell_length_a 9.8912(3)
_cell_length_b 17.7648(6)
_cell_length_c 15.3595(5)
_cell_measurement_reflns_used 9647
_cell_measurement_temperature 296(2)
_cell_measurement_theta_max 28.40
_cell_measurement_theta_min 2.29
_cell_volume 2684.41(15)
_computing_cell_refinement 'SAINT V8.34A (Bruker, 2005)'
_computing_data_collection 'APEX2 V2014.9-0 (Bruker, 2014)'
_computing_data_reduction
; 
SAINT V8.34A, XPREP v2014/2, SADABS V2014/4, TWINABS V2012/1 
(Bruker, 2012 & 2014) 
;
_computing_molecular_graphics 'Olex2 (Dolomanov et al., 2009)'
_computing_publication_material 'Olex2 (Dolomanov et al., 2009)'
_computing_structure_refinement
; 
SHELX-2014-6 (Sheldrick, 2014) 
Olex2 1.2.6 (Dolomanov et. al., 2009) 
;
_computing_structure_solution 'SHELX-97 (Sheldrick, 2008)'
_diffrn_ambient_temperature 296(2)
_diffrn_detector CCD
_diffrn_detector_area_resol_mean 28.5714
_diffrn_detector_type 'Rigaku Saturn724+'
_diffrn_measured_fraction_theta_full 1.000
_diffrn_measured_fraction_theta_max 0.997
_diffrn_measurement_device 'Bruker Kappa/ApexII CCD'
_diffrn_measurement_device_type 'Rigaku Saturn724+ (2x2 bin mode)'
_diffrn_measurement_method 'profile data from \f and \w scans'
_diffrn_measurement_specimen_support 'Mitegen 50um'
_diffrn_radiation_collimation 0.3
_diffrn_radiation_monochromator graphite
_diffrn_radiation_probe x-ray
_diffrn_radiation_source 'fine-focus sealed tube'
_diffrn_radiation_type MoK\a
_diffrn_radiation_wavelength 0.71073
_diffrn_radiation_wavelength_id cm07q_0m
_diffrn_reflns_av_R_equivalents 0.0478
_diffrn_reflns_av_unetI/netI 0.0223
_diffrn_reflns_Laue_measured_fraction_full 1.000
_diffrn_reflns_Laue_measured_fraction_max 0.997
_diffrn_reflns_limit_h_max 13
_diffrn_reflns_limit_h_min -13
_diffrn_reflns_limit_k_max 23
_diffrn_reflns_limit_k_min -23
_diffrn_reflns_limit_l_max 20
_diffrn_reflns_limit_l_min -20
_diffrn_reflns_number 6741
_diffrn_reflns_point_group_measured_fraction_full 1.000
_diffrn_reflns_point_group_measured_fraction_max 0.997
_diffrn_reflns_theta_full 26.000
_diffrn_reflns_theta_max 28.420
_diffrn_reflns_theta_min 1.758
_diffrn_source 'Rotating Anode'
_diffrn_source_current 24.0
_diffrn_source_power 1.2
_diffrn_source_target Mo
_diffrn_source_type 'Rotating Anode'
_diffrn_source_voltage 50.0
_exptl_absorpt_coefficient_mu 0.384
_exptl_absorpt_correction_T_max 0.94497
_exptl_absorpt_correction_T_min 0.88522
_exptl_absorpt_correction_type integration
_exptl_absorpt_process_details 'SADABS V2014/4 (Bruker, 2014)'
_exptl_crystal_colour red
_exptl_crystal_colour_primary red
_exptl_crystal_density_diffrn 1.419
_exptl_crystal_density_method 'not measured'
_exptl_crystal_description block
_exptl_crystal_F_000 1192
_exptl_crystal_id cm07q_0m
_exptl_crystal_preparation
; 
The data crystal was mounted using oil (Parantone-N, Exxon) to a 
0.3 mm cryo-loop (Hampton Research) with the (1 -3 -6) scattering 
planes roughly normal to the spindle axis. 
;
_exptl_crystal_size_max 0.352
_exptl_crystal_size_mid 0.278
_exptl_crystal_size_min 0.158
_refine_diff_density_max 0.456
_refine_diff_density_min -0.427
_refine_diff_density_rms 0.081
_refine_ls_extinction_method none
_refine_ls_goodness_of_fit_ref 1.035
_refine_ls_hydrogen_treatment constr
_refine_ls_matrix_type full
_refine_ls_number_parameters 416
_refine_ls_number_reflns 6741
_refine_ls_number_restraints 0
_refine_ls_restrained_S_all 1.035
_refine_ls_R_factor_all 0.0368
_refine_ls_R_factor_gt 0.0311
_refine_ls_shift/su_max 0.003
_refine_ls_shift/su_mean 0.000
_refine_ls_structure_factor_coef Fsqd
_refine_ls_weighting_details 'w=1/[\s^2^(Fo^2^)+(0.0485P)^2^+1.1567P] where P=(Fo^2^+2Fc^2^)/3'
_refine_ls_weighting_scheme calc
_refine_ls_wR_factor_gt 0.0860
_refine_ls_wR_factor_ref 0.0887
_reflns_Friedel_coverage 0.000
_reflns_number_gt 5965
_reflns_number_total 6741
_reflns_threshold_expression 'I > 2\s(I)'
_cod_data_source_file om6b00111_si_002.cif
_cod_data_source_block cm07q_0m
_cod_depositor_comments 'Adding full bibliography for 4086503--4086505.cif.'
_cod_database_code 4086504
_shelxl_version_number 2013-4
_shelx_space_group_comment
; 
The symmetry employed for this shelxl refinement is uniquely defined 
by the following loop, which should always be used as a source of 
symmetry information in preference to the above space-group names. 
They are only intended as comments. 
;
_shelx_estimated_absorpt_t_max 0.942
_shelx_estimated_absorpt_t_min 0.877
_olex2_refinement_description
; 
1. Fixed Uiso 
 At 1.2 times of: 
  All C(H) groups 
 At 1.5 times of: 
  All C(H,H,H) groups 
2. Uiso/Uaniso restraints and constraints 
Uanis(O1) = Uanis(O1A) 
Uanis(N1) = Uanis(N1A) 
3. Others 
 Sof(F1A)=Sof(F3A)=Sof(F2A)=1-FVAR(1) 
 Sof(F1)=Sof(F3)=Sof(F2)=FVAR(1) 
 Sof(F5A)=Sof(F6A)=Sof(F4A)=1-FVAR(2) 
 Sof(F6)=Sof(F4)=Sof(F5)=FVAR(2) 
 Sof(O1A)=Sof(N1A)=1-FVAR(3) 
 Sof(O1)=Sof(N1)=FVAR(3) 
4.a Aromatic/amide H refined with riding coordinates: 
 C27(H27), C23(H23), C25(H25) 
4.b Idealised Me refined as rotating group: 
 C19(H19A,H19B,H19C), C7(H7A,H7B,H7C), C18(H18A,H18B,H18C), C20(H20A,H20B, 
 H20C), C9(H9A,H9B,H9C), C6(H6A,H6B,H6C), C17(H17A,H17B,H17C), C8(H8A,H8B,H8C), 
 C16(H16A,H16B,H16C), C10(H10A,H10B,H10C) 
;
_olex2_submission_special_instructions 'No special instructions were received'

loop_
_space_group_symop_operation_xyz
'x, y, z'
'-x, y+1/2, -z+1/2'
'-x, -y, -z'
'x, -y-1/2, z-1/2'

loop_
_atom_site_label
_atom_site_type_symbol
_atom_site_fract_x
_atom_site_fract_y
_atom_site_fract_z
_atom_site_U_iso_or_equiv
_atom_site_adp_type
_atom_site_occupancy
_atom_site_site_symmetry_order
_atom_site_calc_flag
_atom_site_refinement_flags_posn
_atom_site_refinement_flags_occupancy
_atom_site_disorder_assembly
_atom_site_disorder_group
Ti1 Ti -0.03336(2) 0.57311(2) 0.24221(2) 0.01190(6) Uani 1 1 d . . . .
O1 O 0.1207(12) 0.5238(5) 0.1806(4) 0.0128(13) Uani 0.546(10) 1 d . P A 1
F6 F 0.524(3) 0.4228(15) 0.0597(17) 0.026(4) Uani 0.29(6) 1 d . P B 1
F1 F 0.4105(18) 0.3354(14) 0.4914(12) 0.031(3) Uani 0.37(5) 1 d . P C 1
N1 N 0.0923(14) 0.5208(7) 0.3279(5) 0.0130(11) Uani 0.546(10) 1 d . P A 1
F4 F 0.649(2) 0.3342(8) 0.1315(13) 0.027(3) Uani 0.29(6) 1 d . P B 1
F5 F 0.454(3) 0.3146(11) 0.0788(18) 0.040(3) Uani 0.29(6) 1 d . P B 1
C27 C 0.34826(12) 0.43483(7) 0.19168(8) 0.0163(2) Uani 1 1 d . . . .
H27 H 0.3130 0.4542 0.1363 0.020 Uiso 1 1 calc R . . .
C23 C 0.33896(12) 0.42492(7) 0.34719(8) 0.0172(2) Uani 1 1 d . . . .
H23 H 0.2975 0.4374 0.3984 0.021 Uiso 1 1 calc R . . .
C15 C -0.19742(12) 0.51024(8) 0.14253(8) 0.0199(2) Uani 1 1 d . . . .
C25 C 0.51473(12) 0.35931(7) 0.27868(8) 0.0182(2) Uani 1 1 d . . . .
H25 H 0.5921 0.3273 0.2830 0.022 Uiso 1 1 calc R . . .
C26 C 0.46167(12) 0.38808(7) 0.19820(8) 0.0162(2) Uani 1 1 d . . . .
C22 C 0.28654(12) 0.45314(7) 0.26618(8) 0.0153(2) Uani 1 1 d . . . .
C21 C 0.16230(12) 0.50134(7) 0.25781(8) 0.0166(2) Uani 1 1 d . . . .
C2 C 0.07243(13) 0.68310(7) 0.18612(8) 0.0187(2) Uani 1 1 d . . . .
F3 F 0.564(3) 0.2768(12) 0.4274(12) 0.048(4) Uani 0.37(5) 1 d . P C 1
C14 C -0.27448(12) 0.55470(7) 0.19597(8) 0.0180(2) Uani 1 1 d . . . .
C28 C 0.50789(14) 0.34919(9) 0.44122(9) 0.0263(3) Uani 1 1 d . . . .
C24 C 0.45247(12) 0.37827(7) 0.35286(8) 0.0183(2) Uani 1 1 d . . . .
C19 C -0.38831(14) 0.60655(8) 0.16245(10) 0.0280(3) Uani 1 1 d . . . .
H19A H -0.3703 0.6270 0.1055 0.042 Uiso 1 1 calc GR . . .
H19B H -0.3947 0.6479 0.2040 0.042 Uiso 1 1 calc GR . . .
H19C H -0.4741 0.5785 0.1560 0.042 Uiso 1 1 calc GR . . .
F2 F 0.596(3) 0.388(2) 0.4783(16) 0.075(6) Uani 0.37(5) 1 d . P C 1
C29 C 0.51803(13) 0.36582(7) 0.11501(9) 0.0208(3) Uani 1 1 d . . . .
C3 C -0.06556(13) 0.70169(7) 0.19295(8) 0.0190(2) Uani 1 1 d . . . .
C13 C -0.24885(13) 0.52817(7) 0.28338(8) 0.0202(2) Uani 1 1 d . . . .
C1 C 0.13647(13) 0.67035(7) 0.27130(9) 0.0195(2) Uani 1 1 d . . . .
C12 C -0.16168(14) 0.46461(7) 0.28237(9) 0.0231(3) Uani 1 1 d . . . .
C7 C 0.13975(16) 0.68021(9) 0.10321(10) 0.0301(3) Uani 1 1 d . . . .
H7A H 0.2084 0.6402 0.1075 0.045 Uiso 1 1 calc GR . . .
H7B H 0.1835 0.7287 0.0941 0.045 Uiso 1 1 calc GR . . .
H7C H 0.0714 0.6698 0.0538 0.045 Uiso 1 1 calc GR . . .
C4 C -0.08639(13) 0.70022(7) 0.28362(9) 0.0206(3) Uani 1 1 d . . . .
C5 C 0.03847(14) 0.67997(7) 0.33132(8) 0.0219(3) Uani 1 1 d . . . .
C18 C -0.31969(17) 0.55389(10) 0.36002(10) 0.0335(3) Uani 1 1 d . . . .
H18A H -0.2529 0.5601 0.4113 0.050 Uiso 1 1 calc GR . . .
H18B H -0.3874 0.5163 0.3728 0.050 Uiso 1 1 calc GR . . .
H18C H -0.3650 0.6021 0.3460 0.050 Uiso 1 1 calc GR . . .
C20 C -0.19078(16) 0.51844(11) 0.04569(9) 0.0339(3) Uani 1 1 d . . . .
H20A H -0.2313 0.5666 0.0259 0.051 Uiso 1 1 calc GR . . .
H20B H -0.2410 0.4771 0.0149 0.051 Uiso 1 1 calc GR . . .
H20C H -0.0957 0.5169 0.0331 0.051 Uiso 1 1 calc GR . . .
C9 C -0.20643(16) 0.73170(8) 0.32391(12) 0.0334(3) Uani 1 1 d . . . .
H9A H -0.2882 0.7268 0.2824 0.050 Uiso 1 1 calc GR . . .
H9B H -0.1903 0.7850 0.3380 0.050 Uiso 1 1 calc GR . . .
H9C H -0.2191 0.7038 0.3775 0.050 Uiso 1 1 calc GR . . .
C6 C 0.28442(14) 0.65328(8) 0.29397(11) 0.0314(3) Uani 1 1 d . . . .
H6A H 0.2961 0.6228 0.3474 0.047 Uiso 1 1 calc GR . . .
H6B H 0.3351 0.7005 0.3036 0.047 Uiso 1 1 calc GR . . .
H6C H 0.3188 0.6255 0.2458 0.047 Uiso 1 1 calc GR . . .
C11 C -0.13036(13) 0.45383(7) 0.19563(10) 0.0225(3) Uani 1 1 d . . . .
C17 C -0.11926(18) 0.41536(10) 0.35940(13) 0.0432(4) Uani 1 1 d . . . .
H17A H -0.0241 0.4004 0.3581 0.065 Uiso 1 1 calc GR . . .
H17B H -0.1768 0.3703 0.3570 0.065 Uiso 1 1 calc GR . . .
H17C H -0.1291 0.4430 0.4136 0.065 Uiso 1 1 calc GR . . .
C8 C -0.16033(16) 0.73338(9) 0.11943(11) 0.0330(3) Uani 1 1 d . . . .
H8A H -0.1651 0.6990 0.0693 0.049 Uiso 1 1 calc GR . . .
H8B H -0.1266 0.7825 0.1023 0.049 Uiso 1 1 calc GR . . .
H8C H -0.2511 0.7393 0.1387 0.049 Uiso 1 1 calc GR . . .
C16 C -0.04847(16) 0.38973(9) 0.16520(14) 0.0407(4) Uani 1 1 d . . . .
H16A H -0.0071 0.4049 0.1126 0.061 Uiso 1 1 calc GR . . .
H16B H -0.1079 0.3462 0.1516 0.061 Uiso 1 1 calc GR . . .
H16C H 0.0231 0.3762 0.2115 0.061 Uiso 1 1 calc GR . . .
C10 C 0.0666(2) 0.67152(10) 0.42855(10) 0.0406(4) Uani 1 1 d . . . .
H10A H -0.0194 0.6711 0.4550 0.061 Uiso 1 1 calc GR . . .
H10B H 0.1227 0.7137 0.4522 0.061 Uiso 1 1 calc GR . . .
H10C H 0.1151 0.6242 0.4420 0.061 Uiso 1 1 calc GR . . .
F1A F 0.4110(10) 0.3278(8) 0.4900(7) 0.0273(15) Uani 0.63(5) 1 d . P C 2
F3A F 0.5951(10) 0.2954(9) 0.4410(6) 0.0469(16) Uani 0.63(5) 1 d . P C 2
F2A F 0.5774(9) 0.4063(4) 0.4909(5) 0.0442(12) Uani 0.63(5) 1 d . P C 2
F5A F 0.4296(11) 0.3179(3) 0.0653(6) 0.0268(11) Uani 0.71(6) 1 d . P B 2
F6A F 0.5338(13) 0.4253(6) 0.0632(8) 0.0300(19) Uani 0.71(6) 1 d . P B 2
F4A F 0.6362(11) 0.3327(4) 0.1275(5) 0.0340(14) Uani 0.71(6) 1 d . P B 2
O1A O 0.1102(13) 0.5161(6) 0.3261(6) 0.0128(13) Uani 0.454(10) 1 d . P A 2
N1A N 0.1049(18) 0.5291(8) 0.1786(6) 0.0130(11) Uani 0.454(10) 1 d . P A 2

loop_
_atom_site_aniso_label
_atom_site_aniso_U_11
_atom_site_aniso_U_22
_atom_site_aniso_U_33
_atom_site_aniso_U_23
_atom_site_aniso_U_13
_atom_site_aniso_U_12
Ti1 0.01297(11) 0.01069(10) 0.01206(10) 0.00083(7) 0.00135(7) 0.00181(7)
O1 0.008(2) 0.0112(14) 0.0190(14) 0.0005(8) 0.0008(9) 0.0063(14)
F6 0.025(4) 0.040(9) 0.015(5) 0.003(5) 0.006(3) 0.010(5)
F1 0.038(5) 0.037(5) 0.020(4) 0.008(3) 0.012(3) 0.017(4)
N1 0.012(3) 0.0172(18) 0.0102(16) 0.0019(10) 0.0021(11) 0.0070(17)
F4 0.013(3) 0.020(5) 0.049(7) -0.005(3) 0.010(3) 0.004(3)
F5 0.021(5) 0.065(6) 0.032(5) -0.032(4) 0.002(4) -0.013(3)
C27 0.0164(5) 0.0143(5) 0.0177(5) -0.0001(4) -0.0010(4) -0.0006(4)
C23 0.0159(5) 0.0166(6) 0.0193(6) 0.0008(4) 0.0020(4) 0.0004(4)
C15 0.0138(5) 0.0248(6) 0.0208(6) -0.0059(5) 0.0003(4) -0.0018(5)
C25 0.0138(5) 0.0156(6) 0.0250(6) 0.0005(5) 0.0010(4) 0.0019(4)
C26 0.0144(5) 0.0142(5) 0.0198(6) -0.0023(4) 0.0014(4) -0.0014(4)
C22 0.0135(5) 0.0123(5) 0.0197(6) -0.0003(4) -0.0004(4) -0.0004(4)
C21 0.0146(5) 0.0119(5) 0.0230(6) 0.0001(4) 0.0000(4) 0.0009(4)
C2 0.0209(6) 0.0123(5) 0.0236(6) 0.0022(4) 0.0051(5) -0.0012(4)
F3 0.066(7) 0.053(5) 0.028(4) 0.022(3) 0.017(4) 0.046(5)
C14 0.0133(5) 0.0177(6) 0.0231(6) 0.0003(5) 0.0025(4) 0.0000(4)
C28 0.0198(6) 0.0335(7) 0.0254(7) 0.0109(6) 0.0012(5) 0.0058(5)
C24 0.0160(5) 0.0183(6) 0.0202(6) 0.0041(5) -0.0001(4) 0.0013(4)
C19 0.0172(6) 0.0257(7) 0.0403(8) 0.0039(6) -0.0007(5) 0.0040(5)
F2 0.072(7) 0.096(11) 0.046(6) 0.044(6) -0.043(5) -0.062(7)
C29 0.0173(6) 0.0208(6) 0.0244(6) -0.0044(5) 0.0029(5) -0.0005(5)
C3 0.0199(6) 0.0119(5) 0.0250(6) 0.0046(4) 0.0007(5) 0.0010(4)
C13 0.0193(6) 0.0200(6) 0.0222(6) 0.0002(5) 0.0064(5) -0.0047(5)
C1 0.0193(6) 0.0116(5) 0.0268(6) -0.0024(5) -0.0010(5) -0.0011(4)
C12 0.0202(6) 0.0172(6) 0.0314(7) 0.0077(5) -0.0004(5) -0.0041(5)
C7 0.0373(8) 0.0254(7) 0.0302(7) 0.0082(6) 0.0159(6) -0.0005(6)
C4 0.0235(6) 0.0105(5) 0.0290(6) -0.0014(5) 0.0083(5) 0.0014(4)
C5 0.0320(7) 0.0139(6) 0.0194(6) -0.0049(5) 0.0013(5) 0.0007(5)
C18 0.0381(8) 0.0372(8) 0.0285(7) -0.0033(6) 0.0187(6) -0.0092(7)
C20 0.0266(7) 0.0550(10) 0.0201(6) -0.0097(6) 0.0024(5) -0.0054(7)
C9 0.0323(8) 0.0176(7) 0.0538(10) -0.0072(6) 0.0207(7) 0.0022(6)
C6 0.0193(6) 0.0215(7) 0.0510(9) -0.0044(6) -0.0068(6) -0.0020(5)
C11 0.0151(6) 0.0150(6) 0.0370(7) -0.0072(5) 0.0008(5) -0.0012(4)
C17 0.0340(8) 0.0382(9) 0.0558(11) 0.0310(8) -0.0024(8) -0.0047(7)
C8 0.0304(8) 0.0246(7) 0.0417(8) 0.0171(6) -0.0061(6) 0.0014(6)
C16 0.0202(7) 0.0217(7) 0.0801(13) -0.0219(8) 0.0041(7) 0.0009(5)
C10 0.0665(12) 0.0349(9) 0.0191(7) -0.0102(6) -0.0015(7) 0.0054(8)
F1A 0.026(3) 0.030(2) 0.026(2) 0.0100(14) 0.0026(19) -0.002(2)
F3A 0.046(2) 0.064(4) 0.0306(19) 0.015(2) 0.0061(15) 0.039(2)
F2A 0.0549(16) 0.046(2) 0.0265(14) 0.0086(15) -0.0186(13) -0.0217(19)
F5A 0.024(2) 0.0314(17) 0.0241(17) -0.0166(10) 0.0008(14) -0.0115(10)
F6A 0.037(3) 0.027(3) 0.027(3) 0.002(2) 0.0098(19) -0.004(2)
F4A 0.026(2) 0.050(3) 0.0276(19) -0.0009(15) 0.0065(13) 0.0180(17)
O1A 0.008(2) 0.0112(14) 0.0190(14) 0.0005(8) 0.0008(9) 0.0063(14)
N1A 0.012(3) 0.0172(18) 0.0102(16) 0.0019(10) 0.0021(11) 0.0070(17)

loop_
_atom_type_symbol
_atom_type_description
_atom_type_scat_dispersion_real
_atom_type_scat_dispersion_imag
_atom_type_scat_source
C C 0.0033 0.0016 'International Tables Vol C Tables 4.2.6.8 and 6.1.1.4'
H H 0.0000 0.0000 'International Tables Vol C Tables 4.2.6.8 and 6.1.1.4'
F F 0.0171 0.0103 'International Tables Vol C Tables 4.2.6.8 and 6.1.1.4'
N N 0.0061 0.0033 'International Tables Vol C Tables 4.2.6.8 and 6.1.1.4'
O O 0.0106 0.0060 'International Tables Vol C Tables 4.2.6.8 and 6.1.1.4'
Ti Ti 0.2776 0.4457 'International Tables Vol C Tables 4.2.6.8 and 6.1.1.4'

loop_
_geom_angle_atom_site_label_1
_geom_angle_atom_site_label_2
_geom_angle_atom_site_label_3
_geom_angle
N1 Ti1 O1 70.0(3)
N1A Ti1 O1A 69.0(4)
C21 O1 Ti1 83.7(5)
C21 N1 Ti1 85.9(5)
C26 C27 H27 120.0
C22 C27 H27 120.0
C22 C27 C26 120.01(11)
C22 C23 H23 120.2
C24 C23 H23 120.2
C24 C23 C22 119.64(11)
C14 C15 C20 126.91(13)
C11 C15 C14 108.02(11)
C11 C15 C20 125.03(13)
C26 C25 H25 120.6
C26 C25 C24 118.76(11)
C24 C25 H25 120.6
C27 C26 C29 117.67(11)
C25 C26 C27 120.74(11)
C25 C26 C29 121.45(11)
C27 C22 C23 119.81(11)
C27 C22 C21 119.42(11)
C23 C22 C21 120.75(11)
O1 C21 N1 120.4(3)
O1 C21 C22 116.2(5)
N1 C21 C22 123.4(6)
O1A C21 C22 117.2(6)
O1A C21 N1A 120.0(4)
N1A C21 C22 122.8(7)
C3 C2 C7 125.92(12)
C1 C2 C3 108.16(11)
C1 C2 C7 125.89(12)
C15 C14 C19 124.86(12)
C15 C14 C13 107.97(11)
C13 C14 C19 125.50(12)
F1 C28 F3 103.9(12)
F1 C28 C24 111.9(9)
F3 C28 C24 106.7(8)
F2 C28 F1 111.4(17)
F2 C28 F3 108.0(11)
F2 C28 C24 114.3(7)
F1A C28 C24 113.0(5)
F1A C28 F2A 103.9(6)
F3A C28 C24 115.8(4)
F3A C28 F1A 108.1(7)
F3A C28 F2A 104.2(7)
F2A C28 C24 110.8(4)
C23 C24 C25 121.04(11)
C23 C24 C28 118.58(11)
C25 C24 C28 120.38(11)
C14 C19 H19A 109.5
C14 C19 H19B 109.5
C14 C19 H19C 109.5
H19A C19 H19B 109.5
H19A C19 H19C 109.5
H19B C19 H19C 109.5
F6 C29 F4 108.4(13)
F6 C29 C26 113.0(10)
F4 C29 C26 111.5(8)
F5 C29 F6 109.7(17)
F5 C29 F4 102.1(13)
F5 C29 C26 111.5(9)
F5A C29 C26 111.2(3)
F6A C29 C26 112.0(5)
F6A C29 F5A 105.2(6)
F4A C29 C26 113.6(3)
F4A C29 F5A 107.9(4)
F4A C29 F6A 106.6(6)
C2 C3 C4 107.74(11)
C2 C3 C8 124.23(12)
C4 C3 C8 126.76(12)
C14 C13 C12 107.59(11)
C14 C13 C18 125.98(13)
C12 C13 C18 125.65(13)
C2 C1 C5 108.20(11)
C2 C1 C6 125.52(13)
C5 C1 C6 126.21(13)
C13 C12 C17 125.21(14)
C11 C12 C13 108.10(11)
C11 C12 C17 126.58(14)
C2 C7 H7A 109.5
C2 C7 H7B 109.5
C2 C7 H7C 109.5
H7A C7 H7B 109.5
H7A C7 H7C 109.5
H7B C7 H7C 109.5
C3 C4 C9 126.47(13)
C5 C4 C3 107.64(11)
C5 C4 C9 124.45(13)
C1 C5 C4 108.24(11)
C1 C5 C10 124.60(13)
C4 C5 C10 127.14(14)
C13 C18 H18A 109.5
C13 C18 H18B 109.5
C13 C18 H18C 109.5
H18A C18 H18B 109.5
H18A C18 H18C 109.5
H18B C18 H18C 109.5
C15 C20 H20A 109.5
C15 C20 H20B 109.5
C15 C20 H20C 109.5
H20A C20 H20B 109.5
H20A C20 H20C 109.5
H20B C20 H20C 109.5
C4 C9 H9A 109.5
C4 C9 H9B 109.5
C4 C9 H9C 109.5
H9A C9 H9B 109.5
H9A C9 H9C 109.5
H9B C9 H9C 109.5
C1 C6 H6A 109.5
C1 C6 H6B 109.5
C1 C6 H6C 109.5
H6A C6 H6B 109.5
H6A C6 H6C 109.5
H6B C6 H6C 109.5
C15 C11 C16 126.50(14)
C12 C11 C15 108.22(11)
C12 C11 C16 125.13(14)
C12 C17 H17A 109.5
C12 C17 H17B 109.5
C12 C17 H17C 109.5
H17A C17 H17B 109.5
H17A C17 H17C 109.5
H17B C17 H17C 109.5
C3 C8 H8A 109.5
C3 C8 H8B 109.5
C3 C8 H8C 109.5
H8A C8 H8B 109.5
H8A C8 H8C 109.5
H8B C8 H8C 109.5
C11 C16 H16A 109.5
C11 C16 H16B 109.5
C11 C16 H16C 109.5
H16A C16 H16B 109.5
H16A C16 H16C 109.5
H16B C16 H16C 109.5
C5 C10 H10A 109.5
C5 C10 H10B 109.5
C5 C10 H10C 109.5
H10A C10 H10B 109.5
H10A C10 H10C 109.5
H10B C10 H10C 109.5
C21 O1A Ti1 84.0(6)
C21 N1A Ti1 87.0(6)

loop_
_geom_bond_atom_site_label_1
_geom_bond_atom_site_label_2
_geom_bond_distance
Ti1 O1 2.070(11)
Ti1 N1 1.950(13)
Ti1 O1A 2.080(13)
Ti1 N1A 1.926(17)
O1 C21 1.278(7)
F6 C29 1.33(3)
F1 C28 1.318(17)
N1 C21 1.383(8)
F4 C29 1.41(2)
F5 C29 1.21(2)
C27 H27 0.9500
C27 C26 1.3909(17)
C27 C22 1.3902(17)
C23 H23 0.9500
C23 C22 1.3910(17)
C23 C24 1.3910(17)
C15 C14 1.4171(17)
C15 C20 1.5026(19)
C15 C11 1.4133(19)
C25 H25 0.9500
C25 C26 1.3895(17)
C25 C24 1.3914(17)
C26 C29 1.4991(17)
C22 C21 1.4923(16)
C21 O1A 1.244(8)
C21 N1A 1.379(11)
C2 C3 1.4187(18)
C2 C1 1.4116(18)
C2 C7 1.4978(18)
F3 C28 1.426(15)
C14 C19 1.5038(18)
C14 C13 1.4207(18)
C28 C24 1.5016(17)
C28 F2 1.20(2)
C28 F1A 1.332(10)
C28 F3A 1.288(10)
C28 F2A 1.405(8)
C19 H19A 0.9800
C19 H19B 0.9800
C19 H19C 0.9800
C29 F5A 1.391(10)
C29 F6A 1.342(11)
C29 F4A 1.305(10)
C3 C4 1.4288(18)
C3 C8 1.5006(18)
C13 C12 1.4217(19)
C13 C18 1.5020(18)
C1 C5 1.4155(19)
C1 C6 1.4998(18)
C12 C11 1.412(2)
C12 C17 1.496(2)
C7 H7A 0.9800
C7 H7B 0.9800
C7 H7C 0.9800
C4 C5 1.4158(19)
C4 C9 1.5026(18)
C5 C10 1.4980(19)
C18 H18A 0.9800
C18 H18B 0.9800
C18 H18C 0.9800
C20 H20A 0.9800
C20 H20B 0.9800
C20 H20C 0.9800
C9 H9A 0.9800
C9 H9B 0.9800
C9 H9C 0.9800
C6 H6A 0.9800
C6 H6B 0.9800
C6 H6C 0.9800
C11 C16 1.5000(19)
C17 H17A 0.9800
C17 H17B 0.9800
C17 H17C 0.9800
C8 H8A 0.9800
C8 H8B 0.9800
C8 H8C 0.9800
C16 H16A 0.9800
C16 H16B 0.9800
C16 H16C 0.9800
C10 H10A 0.9800
C10 H10B 0.9800
C10 H10C 0.9800

loop_
_geom_torsion_atom_site_label_1
_geom_torsion_atom_site_label_2
_geom_torsion_atom_site_label_3
_geom_torsion_atom_site_label_4
_geom_torsion
Ti1 O1 C21 N1 -0.8(2)
Ti1 O1 C21 C22 178.25(10)
Ti1 O1 C21 O1A -2.2(11)
Ti1 O1 C21 N1A 3(8)
Ti1 N1 C21 O1 0.8(3)
Ti1 N1 C21 C22 -178.13(11)
Ti1 N1 C21 O1A 170(8)
Ti1 N1 C21 N1A 0.4(11)
O1 C21 O1A Ti1 2.2(11)
O1 C21 N1A Ti1 -177(9)
F1 C28 C24 C23 35.4(12)
F1 C28 C24 C25 -145.3(12)
N1 C21 O1A Ti1 -9(8)
N1 C21 N1A Ti1 -0.4(11)
C27 C26 C29 F6 43.5(15)
C27 C26 C29 F4 165.9(7)
C27 C26 C29 F5 -80.7(17)
C27 C26 C29 F5A -68.8(4)
C27 C26 C29 F6A 48.5(6)
C27 C26 C29 F4A 169.3(4)
C27 C22 C21 O1 -0.7(5)
C27 C22 C21 N1 178.3(5)
C27 C22 C21 O1A 179.7(5)
C27 C22 C21 N1A -0.1(7)
C23 C22 C21 O1 -179.1(5)
C23 C22 C21 N1 -0.1(6)
C23 C22 C21 O1A 1.4(5)
C23 C22 C21 N1A -178.5(7)
C15 C14 C13 C12 -3.19(14)
C15 C14 C13 C18 -173.52(13)
C25 C26 C29 F6 -140.7(15)
C25 C26 C29 F4 -18.3(7)
C25 C26 C29 F5 95.2(17)
C25 C26 C29 F5A 107.1(4)
C25 C26 C29 F6A -135.6(6)
C25 C26 C29 F4A -14.9(4)
C26 C27 C22 C23 0.34(18)
C26 C27 C22 C21 -178.05(11)
C26 C25 C24 C23 0.19(19)
C26 C25 C24 C28 -179.16(12)
C22 C27 C26 C25 -0.12(18)
C22 C27 C26 C29 175.76(11)
C22 C23 C24 C25 0.03(19)
C22 C23 C24 C28 179.39(12)
C22 C21 O1A Ti1 -178.26(10)
C22 C21 N1A Ti1 178.14(11)
C2 C3 C4 C5 -0.63(14)
C2 C3 C4 C9 166.04(12)
C2 C1 C5 C4 -1.14(14)
C2 C1 C5 C10 -179.78(13)
F3 C28 C24 C23 148.3(13)
F3 C28 C24 C25 -32.3(13)
C14 C15 C11 C12 -1.97(14)
C14 C15 C11 C16 173.73(13)
C14 C13 C12 C11 1.97(14)
C14 C13 C12 C17 -174.30(13)
C24 C23 C22 C27 -0.30(18)
C24 C23 C22 C21 178.07(11)
C24 C25 C26 C27 -0.14(18)
C24 C25 C26 C29 -175.86(11)
C19 C14 C13 C12 162.65(12)
C19 C14 C13 C18 -7.7(2)
F2 C28 C24 C23 -92(3)
F2 C28 C24 C25 87(3)
C3 C2 C1 C5 0.74(14)
C3 C2 C1 C6 -176.56(12)
C3 C4 C5 C1 1.09(14)
C3 C4 C5 C10 179.69(13)
C13 C12 C11 C15 -0.01(15)
C13 C12 C11 C16 -175.79(13)
C1 C2 C3 C4 -0.07(14)
C1 C2 C3 C8 167.78(12)
C7 C2 C3 C4 -178.07(12)
C7 C2 C3 C8 -10.2(2)
C7 C2 C1 C5 178.74(12)
C7 C2 C1 C6 1.4(2)
C18 C13 C12 C11 172.35(13)
C18 C13 C12 C17 -3.9(2)
C20 C15 C14 C19 15.0(2)
C20 C15 C14 C13 -179.06(13)
C20 C15 C11 C12 -179.78(13)
C20 C15 C11 C16 -4.1(2)
C9 C4 C5 C1 -165.92(12)
C9 C4 C5 C10 12.7(2)
C6 C1 C5 C4 176.14(12)
C6 C1 C5 C10 -2.5(2)
C11 C15 C14 C19 -162.75(12)
C11 C15 C14 C13 3.20(14)
C17 C12 C11 C15 176.20(13)
C17 C12 C11 C16 0.4(2)
C8 C3 C4 C5 -168.08(13)
C8 C3 C4 C9 -1.4(2)
F1A C28 C24 C23 41.6(7)
F1A C28 C24 C25 -139.0(7)
F3A C28 C24 C23 167.1(8)
F3A C28 C24 C25 -13.6(8)
F2A C28 C24 C23 -74.5(4)
F2A C28 C24 C25 104.8(4)
O1A C21 N1A Ti1 -1.7(4)
N1A C21 O1A Ti1 1.6(4)
